data_9008283
loop_
_publ_author_name
'Effenberger, H.'
'Zemann, J.'

_publ_section_title
;
 Verfeinerung der kristallstruktur des lithiumkarbonates, Li2CO3
;
_journal_name_full 'Zeitschrift fur Kristallographie'
_journal_page_first 133
_journal_page_last 138
_journal_volume 150
_journal_year 1979
_chemical_formula_sum 'C Li2 O3'
_chemical_name_mineral Zabuyelite
_space_group_IT_number 15
_symmetry_space_group_name_Hall '-C 2yc'
_symmetry_space_group_name_H-M 'C 1 2/c 1'
_cell_angle_alpha 90
_cell_angle_beta 114.83
_cell_angle_gamma 90
_cell_length_a 8.3593
_cell_length_b 4.9725
_cell_length_c 6.1975
_cell_formula_units_Z 4
_cell_volume 233.795
_exptl_crystal_density_diffrn 2.099
_cod_original_formula_sum 'Li2 C O3'
_cod_database_code 9008283

loop_
_symmetry_equiv_pos_as_xyz
x,y,z
1/2+x,1/2+y,z
x,-y,1/2+z
1/2+x,1/2-y,1/2+z
-x,y,1/2-z
1/2-x,1/2+y,1/2-z
-x,-y,-z
1/2-x,1/2-y,-z

loop_
_atom_site_aniso_label
_atom_site_aniso_U_11
_atom_site_aniso_U_22
_atom_site_aniso_U_33
_atom_site_aniso_U_12
_atom_site_aniso_U_13
_atom_site_aniso_U_23
Li 0.01545 0.01741 0.01779 0.00134 0.00735 0.00156
C 0.01021 0.01177 0.00817 0.00000 0.00411 0.00000
O1 0.01370 0.00752 0.03109 0.00000 0.00800 0.00000
O2 0.01079 0.01215 0.01635 0.00306 0.00519 0.00142

loop_
_atom_site_label
_atom_site_fract_x
_atom_site_fract_y
_atom_site_fract_z
Li 0.19650 0.44840 0.83440
C 0.00000 0.06570 0.25000
O1 0.00000 0.32130 0.25000
O2 0.14590 -0.06350 0.31270

_database_code_amcsd 0010813
